data_4002721
loop_
_publ_author_name
'M\;aczka, Miros\/law'
'G\;agor, Anna'
'Ptak, Maciej'
'Paraguassu, Waldeci'
'da Silva, Tercio Almeida'
'Sieradzki, Adam'
'Pikul, Adam'

_publ_section_title
;
 Phase Transitions and Coexistence of Magnetic and Electric Orders in the
 Methylhydrazinium Metal Formate Frameworks
;
_journal_issue 5
_journal_name_full 'Chemistry of Materials'
_journal_page_first 2264
_journal_paper_doi 10.1021/acs.chemmater.6b05249
_journal_volume 29
_journal_year 2017
_chemical_formula_sum 'C8 H20 Mn2 N4 O12'
_chemical_formula_weight 474.16
_space_group_crystal_system triclinic
_space_group_IT_number 1
_space_group_name_Hall 'P 1'
_space_group_name_H-M_alt 'P 1'
_symmetry_space_group_name_Hall 'P 1'
_symmetry_space_group_name_H-M 'P 1'
_atom_sites_solution_hydrogens mixed
_audit_creation_method SHELXL-2014/7
_cell_angle_alpha 63.28(3)
_cell_angle_beta 63.31(3)
_cell_angle_gamma 60.06(3)
_cell_formula_units_Z 1
_cell_length_a 8.198(2)
_cell_length_b 8.200(2)
_cell_length_c 8.933(3)
_cell_measurement_reflns_used 1860
_cell_measurement_temperature 100.0(4)
_cell_measurement_theta_max 28.9230
_cell_measurement_theta_min 2.9810
_cell_volume 444.8(3)
_computing_cell_refinement
;
CrysAlisPro, Agilent Technologies,
Version 1.171.37.35h (release 09-02-2015 CrysAlis171 .NET)
(compiled Feb  9 2015,16:26:32)
;
_computing_data_collection
;
CrysAlisPro, Agilent Technologies,
Version 1.171.37.35h (release 09-02-2015 CrysAlis171 .NET)
(compiled Feb  9 2015,16:26:32)
;
_computing_data_reduction
;
CrysAlisPro, Agilent Technologies,
Version 1.171.37.35h (release 09-02-2015 CrysAlis171 .NET)
(compiled Feb  9 2015,16:26:32)
;
_computing_structure_refinement 'SHELXL-2014/7 (Sheldrick, 2014)'
_diffrn_ambient_environment N~2~
_diffrn_ambient_temperature 100.0(4)
_diffrn_detector 'CCD plate'
_diffrn_detector_area_resol_mean 10.6249
_diffrn_detector_type Atlas
_diffrn_measured_fraction_theta_full 0.945
_diffrn_measured_fraction_theta_max 0.862
_diffrn_measurement_device 'four-circle diffractometer'
_diffrn_measurement_device_type 'Xcalibur, Atlas'
_diffrn_radiation_monochromator graphite
_diffrn_radiation_probe x-ray
_diffrn_radiation_type 'Mo K\a'
_diffrn_radiation_wavelength 0.71073
_diffrn_reflns_av_R_equivalents 0.0412
_diffrn_reflns_av_unetI/netI 0.0537
_diffrn_reflns_Laue_measured_fraction_full 0.945
_diffrn_reflns_Laue_measured_fraction_max 0.862
_diffrn_reflns_limit_h_max 10
_diffrn_reflns_limit_h_min -10
_diffrn_reflns_limit_k_max 11
_diffrn_reflns_limit_k_min -11
_diffrn_reflns_limit_l_max 11
_diffrn_reflns_limit_l_min -12
_diffrn_reflns_number 5320
_diffrn_reflns_point_group_measured_fraction_full 0.945
_diffrn_reflns_point_group_measured_fraction_max 0.862
_diffrn_reflns_theta_full 28.000
_diffrn_reflns_theta_max 29.232
_diffrn_reflns_theta_min 2.668
_diffrn_source 'Enhance (Mo) X-ray Source'
_exptl_absorpt_coefficient_mu 1.487
_exptl_absorpt_correction_T_max 1.00000
_exptl_absorpt_correction_T_min 0.26827
_exptl_absorpt_correction_type multi-scan
_exptl_absorpt_process_details
;
CrysAlisPro, Agilent Technologies,
Version 1.171.37.35h (release 09-02-2015 CrysAlis171 .NET)
(compiled Feb  9 2015,16:26:32)
Empirical absorption correction using spherical harmonics,
 implemented in SCALE3 ABSPACK scaling algorithm.
;
_exptl_crystal_density_diffrn 1.770
_exptl_crystal_description prism
_exptl_crystal_F_000 242
_exptl_crystal_size_max 0.20
_exptl_crystal_size_mid 0.18
_exptl_crystal_size_min 0.17
_refine_diff_density_max 2.013
_refine_diff_density_min -1.366
_refine_diff_density_rms 0.185
_refine_ls_abs_structure_details
;
 Refined as an inversion twin.
;
_refine_ls_abs_structure_Flack 0.40(10)
_refine_ls_extinction_method none
_refine_ls_goodness_of_fit_ref 1.052
_refine_ls_hydrogen_treatment constr
_refine_ls_matrix_type full
_refine_ls_number_parameters 238
_refine_ls_number_reflns 3269
_refine_ls_number_restraints 33
_refine_ls_restrained_S_all 1.054
_refine_ls_R_factor_all 0.1014
_refine_ls_R_factor_gt 0.0892
_refine_ls_shift/su_max 0.013
_refine_ls_shift/su_mean 0.002
_refine_ls_structure_factor_coef Fsqd
_refine_ls_weighting_details 'w=1/[\s^2^(Fo^2^)+(0.1300P)^2^+4.0000P] where P=(Fo^2^+2Fc^2^)/3'
_refine_ls_weighting_scheme calc
_refine_ls_wR_factor_gt 0.2349
_refine_ls_wR_factor_ref 0.2484
_reflns_Friedel_coverage 1.000
_reflns_Friedel_fraction_full 0.945
_reflns_Friedel_fraction_max 0.862
_reflns_number_gt 2762
_reflns_number_total 3269
_reflns_threshold_expression 'I > 2\s(I)'
_cod_data_source_file cm6b05249_si_006.cif
_cod_data_source_block MHyMn100K
_cod_depositor_comments 'Adding full bibliography for 4002715--4002727.cif.'
_cod_database_code 4002721
_shelx_shelxl_version_number 2014/7
_shelx_space_group_comment
;
The symmetry employed for this shelxl refinement is uniquely defined
by the following loop, which should always be used as a source of
symmetry information in preference to the above space-group names.
They are only intended as comments.
;

loop_
_space_group_symop_operation_xyz
'x, y, z'

loop_
_atom_site_label
_atom_site_type_symbol
_atom_site_fract_x
_atom_site_fract_y
_atom_site_fract_z
_atom_site_U_iso_or_equiv
_atom_site_adp_type
_atom_site_occupancy
_atom_site_site_symmetry_order
_atom_site_calc_flag
_atom_site_refinement_flags_posn
_atom_site_refinement_flags_adp
Mn1 Mn 0.7271(4) 0.7676(4) 0.1006(3) 0.0225(4) Uani 1 1 d . .
Mn2 Mn 1.2326(4) 0.2620(4) 0.6011(3) 0.0224(4) Uani 1 1 d . .
O1 O 1.1969(16) -0.0223(16) 0.7606(12) 0.021(2) Uani 1 1 d . U
O2 O 0.7010(16) 0.9188(17) 0.2599(12) 0.028(3) Uani 1 1 d . .
O3 O 0.4476(18) 0.7331(18) 0.2590(19) 0.043(3) Uani 1 1 d . .
O4 O 1.3690(18) 0.2272(15) 0.7737(16) 0.031(3) Uani 1 1 d . .
O5 O 0.7670(16) 0.6175(19) -0.0705(17) 0.035(3) Uani 1 1 d . .
O6 O 1.0106(15) 0.8031(16) -0.0615(12) 0.022(2) Uani 1 1 d . U
O7 O 0.9499(16) 0.423(2) 0.7534(16) 0.039(3) Uani 1 1 d . .
O8 O 1.0685(15) 0.2902(17) 0.4432(13) 0.027(2) Uani 1 1 d . .
O9 O 0.8889(17) 0.4800(16) 0.2575(14) 0.027(2) Uani 1 1 d . .
O10 O 1.2667(16) 0.5387(18) 0.4348(19) 0.044(4) Uani 1 1 d . .
O11 O 1.5166(16) 0.1024(16) 0.4432(13) 0.026(2) Uani 1 1 d . U
O12 O 0.5648(19) 1.0474(19) -0.0527(15) 0.037(3) Uani 1 1 d . .
C13 C 0.974(3) 0.458(3) 0.350(2) 0.027(3) Uani 1 1 d . U
H13 H 0.9718 0.5705 0.3543 0.032 Uiso 1 1 calc R U
C14 C 0.424(2) 0.567(2) 0.3395(19) 0.022(3) Uani 1 1 d . U
H14 H 0.5363 0.4554 0.3250 0.027 Uiso 1 1 calc R U
C15 C 1.035(3) -0.041(3) 0.837(3) 0.033(4) Uani 1 1 d . .
H15 H 0.9243 0.0699 0.8165 0.039 Uiso 1 1 calc R U
C16 C 0.926(2) 0.525(3) -0.1503(19) 0.023(3) Uani 1 1 d . .
H16 H 1.0377 0.5240 -0.1451 0.028 Uiso 1 1 calc R U
C17 C 0.545(3) 1.025(2) 0.345(3) 0.034(4) Uani 1 1 d . .
H17 H 0.4316 1.0464 0.3271 0.040 Uiso 1 1 calc R U
C18 C 1.472(3) 0.076(3) 0.851(3) 0.037(4) Uani 1 1 d . .
H18 H 1.4861 -0.0376 0.8385 0.044 Uiso 1 1 calc R U
N1 N 1.075(2) 1.007(2) -0.646(2) 0.044(3) Uani 1 1 d . .
H1A H 1.1913 0.9087 -0.6580 0.052 Uiso 1 1 calc R U
H1B H 1.0874 1.1027 -0.6353 0.052 Uiso 1 1 calc R U
C1 C 1.006(5) 1.084(5) -0.808(3) 0.060(8) Uani 1 1 d . .
H1C H 0.8774 1.1855 -0.7921 0.089 Uiso 1 1 calc R U
H1D H 1.0021 0.9782 -0.8242 0.089 Uiso 1 1 calc R U
H1E H 1.0966 1.1369 -0.9099 0.089 Uiso 1 1 calc R U
N2 N 0.931(2) 0.939(2) -0.4901(19) 0.030(4) Uani 1 1 d . .
H2A H 0.9430 0.8217 -0.4853 0.045 Uiso 1 1 d R U
H2C H 0.8089 1.0249 -0.4929 0.045 Uiso 1 1 d R U
N3 N 0.406(3) 0.468(3) 0.012(2) 0.036(4) Uani 1 1 d . .
H3A H 0.4985 0.3472 0.0213 0.053 Uiso 1 1 d R U
H3C H 0.2982 0.4677 0.0102 0.053 Uiso 1 1 d R U
C2 C 0.553(5) 0.533(5) -0.310(3) 0.068(9) Uani 1 1 d . .
H2D H 0.4459 0.5298 -0.3249 0.102 Uiso 1 1 calc R U
H2E H 0.6519 0.4032 -0.2900 0.102 Uiso 1 1 calc R U
H2F H 0.6089 0.6195 -0.4142 0.102 Uiso 1 1 calc R U
N4 N 0.477(2) 0.609(3) -0.1528(19) 0.052(4) Uani 1 1 d . .
H4A H 0.5737 0.6237 -0.1455 0.063 Uiso 1 1 calc R U
H4B H 0.3796 0.7259 -0.1678 0.063 Uiso 1 1 calc R U

loop_
_atom_site_aniso_label
_atom_site_aniso_U_11
_atom_site_aniso_U_22
_atom_site_aniso_U_33
_atom_site_aniso_U_23
_atom_site_aniso_U_13
_atom_site_aniso_U_12
Mn1 0.0231(8) 0.0242(9) 0.0143(7) -0.0032(6) -0.0048(6) -0.0074(6)
Mn2 0.0232(8) 0.0236(9) 0.0155(7) -0.0038(6) -0.0057(6) -0.0070(6)
O1 0.032(5) 0.025(4) 0.008(3) -0.004(3) -0.004(3) -0.014(3)
O2 0.032(6) 0.031(6) 0.013(5) -0.012(5) 0.001(4) -0.008(5)
O3 0.032(6) 0.024(6) 0.070(9) -0.009(6) -0.016(6) -0.011(5)
O4 0.048(7) 0.010(5) 0.044(7) -0.003(5) -0.032(6) -0.004(4)
O5 0.023(6) 0.044(8) 0.051(7) -0.026(6) -0.012(5) -0.010(5)
O6 0.021(4) 0.024(5) 0.010(4) -0.002(3) 0.001(3) -0.009(3)
O7 0.012(5) 0.061(9) 0.040(7) -0.030(6) 0.000(5) -0.004(5)
O8 0.019(5) 0.036(6) 0.018(5) -0.004(4) -0.005(4) -0.010(4)
O9 0.032(6) 0.021(6) 0.027(6) -0.002(5) -0.015(5) -0.008(5)
O10 0.011(5) 0.025(6) 0.071(9) -0.003(6) -0.006(5) -0.004(4)
O11 0.031(5) 0.024(4) 0.022(4) -0.019(4) 0.001(4) -0.006(3)
O12 0.048(8) 0.033(7) 0.030(6) 0.007(5) -0.032(6) -0.010(6)
C13 0.028(5) 0.025(6) 0.026(5) 0.000(4) -0.015(4) -0.010(4)
C14 0.024(5) 0.020(5) 0.015(5) -0.001(4) 0.001(4) -0.012(4)
C15 0.032(8) 0.029(8) 0.044(9) -0.013(7) -0.022(7) -0.005(6)
C16 0.027(8) 0.034(9) 0.014(6) -0.009(6) -0.001(6) -0.017(7)
C17 0.030(8) 0.013(7) 0.060(11) -0.010(7) -0.016(8) -0.006(6)
C18 0.032(8) 0.046(11) 0.039(9) -0.017(8) -0.012(7) -0.013(8)
N1 0.056(9) 0.021(6) 0.048(8) -0.007(6) -0.013(7) -0.015(6)
C1 0.080(18) 0.080(19) 0.027(10) 0.006(11) -0.024(11) -0.048(15)
N2 0.020(6) 0.032(8) 0.017(6) 0.006(5) -0.003(5) -0.009(5)
N3 0.041(8) 0.028(7) 0.022(7) -0.012(6) 0.004(6) -0.009(6)
C2 0.11(2) 0.09(2) 0.038(12) -0.028(13) -0.002(13) -0.067(19)
N4 0.021(6) 0.096(13) 0.043(8) -0.019(8) -0.011(5) -0.024(7)

loop_
_atom_type_symbol
_atom_type_description
_atom_type_scat_dispersion_real
_atom_type_scat_dispersion_imag
_atom_type_scat_source
C C 0.0033 0.0016 'International Tables Vol C Tables 4.2.6.8 and 6.1.1.4'
H H 0.0000 0.0000 'International Tables Vol C Tables 4.2.6.8 and 6.1.1.4'
N N 0.0061 0.0033 'International Tables Vol C Tables 4.2.6.8 and 6.1.1.4'
O O 0.0106 0.0060 'International Tables Vol C Tables 4.2.6.8 and 6.1.1.4'
Mn Mn 0.3368 0.7283 'International Tables Vol C Tables 4.2.6.8 and 6.1.1.4'

loop_
_geom_angle_atom_site_label_1
_geom_angle_atom_site_label_2
_geom_angle_atom_site_label_3
_geom_angle
_geom_angle_site_symmetry_1
_geom_angle_site_symmetry_3
O12 Mn1 O2 88.8(5) . .
O12 Mn1 O3 87.3(5) . .
O2 Mn1 O3 92.8(5) . .
O12 Mn1 O5 91.0(5) . .
O2 Mn1 O5 177.1(5) . .
O3 Mn1 O5 90.1(5) . .
O12 Mn1 O6 92.5(5) . .
O2 Mn1 O6 87.4(4) . .
O3 Mn1 O6 179.7(6) . .
O5 Mn1 O6 89.7(4) . .
O12 Mn1 O9 179.0(6) . .
O2 Mn1 O9 91.9(4) . .
O3 Mn1 O9 91.9(5) . .
O5 Mn1 O9 88.4(5) . .
O6 Mn1 O9 88.3(4) . .
O4 Mn2 O10 92.3(5) . .
O4 Mn2 O7 89.8(5) . .
O10 Mn2 O7 88.6(5) . .
O4 Mn2 O11 91.0(5) . .
O10 Mn2 O11 90.8(5) . .
O7 Mn2 O11 179.0(6) . .
O4 Mn2 O1 90.1(4) . .
O10 Mn2 O1 177.3(6) . .
O7 Mn2 O1 92.5(5) . .
O11 Mn2 O1 88.1(4) . .
O4 Mn2 O8 174.6(5) . .
O10 Mn2 O8 91.4(5) . .
O7 Mn2 O8 86.5(5) . .
O11 Mn2 O8 92.8(4) . .
O1 Mn2 O8 86.2(4) . .
C15 O1 Mn2 124.0(11) . .
C17 O2 Mn1 127.1(12) . .
C14 O3 Mn1 125.2(11) . .
C18 O4 Mn2 126.9(12) . .
C16 O5 Mn1 123.0(10) . .
C15 O6 Mn1 126.8(11) 1_564 .
C16 O7 Mn2 124.2(10) 1_556 .
C13 O8 Mn2 122.7(11) . .
C13 O9 Mn1 124.5(11) . .
C14 O10 Mn2 127.7(10) 1_655 .
C17 O11 Mn2 127.5(12) 1_645 .
C18 O12 Mn1 127.0(13) 1_464 .
O9 C13 O8 125.0(16) . .
O10 C14 O3 127.8(15) 1_455 .
O1 C15 O6 125.2(15) . 1_546
O5 C16 O7 122.7(14) . 1_554
O11 C17 O2 131.6(18) 1_465 .
O4 C18 O12 129.5(19) . 1_646
N2 N1 C1 109.4(17) . .
N3 N4 C2 110.3(18) . .

loop_
_geom_bond_atom_site_label_1
_geom_bond_atom_site_label_2
_geom_bond_distance
_geom_bond_site_symmetry_2
Mn1 O12 2.162(13) .
Mn1 O2 2.157(12) .
Mn1 O3 2.170(13) .
Mn1 O5 2.191(13) .
Mn1 O6 2.204(10) .
Mn1 O9 2.205(12) .
Mn2 O4 2.131(12) .
Mn2 O10 2.159(13) .
Mn2 O7 2.168(12) .
Mn2 O11 2.189(11) .
Mn2 O1 2.206(11) .
Mn2 O8 2.225(12) .
O1 C15 1.24(2) .
O2 C17 1.26(2) .
O3 C14 1.291(19) .
O4 C18 1.20(2) .
O5 C16 1.204(19) .
O6 C15 1.24(2) 1_564
O7 C16 1.34(2) 1_556
O8 C13 1.29(2) .
O9 C13 1.21(2) .
O10 C14 1.253(19) 1_655
O11 C17 1.18(2) 1_645
O12 C18 1.27(2) 1_464
C14 O10 1.253(19) 1_455
C15 O6 1.24(2) 1_546
C16 O7 1.34(2) 1_554
C17 O11 1.18(2) 1_465
C18 O12 1.27(2) 1_646
N1 N2 1.46(2) .
N1 C1 1.54(3) .
N3 N4 1.49(2) .
C2 N4 1.54(3) .

loop_
_geom_hbond_atom_site_label_D
_geom_hbond_atom_site_label_H
_geom_hbond_atom_site_label_A
_geom_hbond_distance_DH
_geom_hbond_distance_HA
_geom_hbond_distance_DA
_geom_hbond_angle_DHA
_geom_hbond_site_symmetry_A
N1 H1A O3 0.89 1.89 2.76(2) 166.3 1_654
N1 H1B O8 0.89 1.87 2.745(19) 165.5 1_564
N2 H2C O11 0.90 2.42 3.20(2) 145.7 1_464
N3 H3A O12 0.89 2.57 3.25(2) 134.3 1_545
N4 H4A O5 0.89 1.95 2.822(18) 166.0 .
N4 H4B O1 0.89 1.87 2.75(2) 170.4 1_464
